data_1553254
loop_
_publ_author_name
'Xue, Yu'
'Song, Peiran'
'Song, Zilan'
'Wang, Aoli'
'Tong, Linjiang'
'Geng, Meiyu'
'Ding, Jian'
'Liu, Qingsong'
'Sun, Liping'
'Xie, Hua'
'Zhang, Ao'

_publ_section_title
;
 Discovery of 4,7-Diamino-5-(4-phenoxyphenyl)-6-methylene-pyrimido[5,4-
 b]pyrrolizines as Novel Bruton's Tyrosine Kinase Inhibitors.
;
_journal_issue 10
_journal_name_full 'Journal of medicinal chemistry'
_journal_page_first 4608
_journal_page_last 4627
_journal_paper_doi 10.1021/acs.jmedchem.8b00441
_journal_volume 61
_journal_year 2018
_chemical_absolute_configuration rmad
_chemical_formula_moiety 'C27 H28 Br N5 O3'
_chemical_formula_sum 'C27 H28 Br N5 O3'
_chemical_formula_weight 550.45
_space_group_crystal_system monoclinic
_space_group_IT_number 4
_space_group_name_Hall 'P 2yb'
_space_group_name_H-M_alt 'P 1 21 1'
_atom_sites_solution_hydrogens mixed
_atom_sites_solution_primary dual
_audit_creation_date 2017-12-27
_audit_creation_method
;
Olex2 1.2
(compiled 2017.08.10 svn.r3458 for OlexSys, GUI svn.r5381)
;
_cell_angle_alpha 90
_cell_angle_beta 110.084(9)
_cell_angle_gamma 90
_cell_formula_units_Z 4
_cell_length_a 13.774(4)
_cell_length_b 18.775(6)
_cell_length_c 10.658(3)
_cell_measurement_reflns_used 1157
_cell_measurement_temperature 205
_cell_measurement_theta_max 19.43
_cell_measurement_theta_min 2.31
_cell_volume 2588.6(13)
_computing_cell_refinement 'SAINT v8.34A (Bruker, 2013)'
_computing_data_reduction 'SAINT v8.34A (Bruker, 2013)'
_computing_molecular_graphics 'Olex2 (Dolomanov et al., 2009)'
_computing_publication_material 'Olex2 (Dolomanov et al., 2009)'
_computing_structure_refinement 'ShelXL (Sheldrick, 2015)'
_computing_structure_solution 'ShelXT (Sheldrick, 2015)'
_diffrn_ambient_temperature 205
_diffrn_measured_fraction_theta_full 0.996
_diffrn_measured_fraction_theta_max 0.991
_diffrn_measurement_device_type 'Bruker APEX-II CCD'
_diffrn_measurement_method '\f and \w scans'
_diffrn_radiation_type MoK\a
_diffrn_radiation_wavelength 0.71073
_diffrn_reflns_av_R_equivalents 0.0720
_diffrn_reflns_av_unetI/netI 0.1351
_diffrn_reflns_Laue_measured_fraction_full 0.996
_diffrn_reflns_Laue_measured_fraction_max 0.991
_diffrn_reflns_limit_h_max 17
_diffrn_reflns_limit_h_min -16
_diffrn_reflns_limit_k_max 22
_diffrn_reflns_limit_k_min -24
_diffrn_reflns_limit_l_max 13
_diffrn_reflns_limit_l_min -13
_diffrn_reflns_number 23290
_diffrn_reflns_point_group_measured_fraction_full 0.946
_diffrn_reflns_point_group_measured_fraction_max 0.927
_diffrn_reflns_theta_full 25.242
_diffrn_reflns_theta_max 27.660
_diffrn_reflns_theta_min 1.574
_diffrn_standards_number 0
_exptl_absorpt_coefficient_mu 1.626
_exptl_absorpt_correction_T_max 0.7456
_exptl_absorpt_correction_T_min 0.6603
_exptl_absorpt_correction_type multi-scan
_exptl_absorpt_process_details
'SADABS-2014/5 (Bruker,2014/5) was used for absorption correction. wR2(int) was 0.0838 before and 0.0656 after correction. The Ratio of minimum to maximum transmission is 0.8856. The \l/2 correction factor is 0.00150.'
_exptl_crystal_colour colourless
_exptl_crystal_colour_primary colourless
_exptl_crystal_density_diffrn 1.412
_exptl_crystal_description block
_exptl_crystal_F_000 1136
_exptl_crystal_size_max 0.18
_exptl_crystal_size_mid 0.15
_exptl_crystal_size_min 0.12
_refine_diff_density_max 0.390
_refine_diff_density_min -0.417
_refine_diff_density_rms 0.081
_refine_ls_abs_structure_details
;
 Flack x determined using 2047 quotients [(I+)-(I-)]/[(I+)+(I-)]
 (Parsons, Flack and Wagner, Acta Cryst. B69 (2013) 249-259).
;
_refine_ls_abs_structure_Flack 0.029(9)
_refine_ls_extinction_method none
_refine_ls_goodness_of_fit_ref 0.967
_refine_ls_hydrogen_treatment constr
_refine_ls_matrix_type full
_refine_ls_number_parameters 675
_refine_ls_number_reflns 11188
_refine_ls_number_restraints 613
_refine_ls_restrained_S_all 0.979
_refine_ls_R_factor_all 0.1236
_refine_ls_R_factor_gt 0.0538
_refine_ls_shift/su_max 0.001
_refine_ls_shift/su_mean 0.000
_refine_ls_structure_factor_coef Fsqd
_refine_ls_weighting_details 'w=1/[\s^2^(Fo^2^)+(0.0450P)^2^] where P=(Fo^2^+2Fc^2^)/3'
_refine_ls_weighting_scheme calc
_refine_ls_wR_factor_gt 0.1108
_refine_ls_wR_factor_ref 0.1366
_reflns_Friedel_coverage 0.815
_reflns_Friedel_fraction_full 0.893
_reflns_Friedel_fraction_max 0.859
_reflns_number_gt 6397
_reflns_number_total 11188
_reflns_threshold_expression 'I > 2\s(I)'
_cod_data_source_file jm8b00441_si_003.cif
_cod_data_source_block mo_20171147-11122035-1_0m
_cod_database_code 1553254
_shelx_shelxl_version_number 2014/7
_shelx_space_group_comment
;
The symmetry employed for this shelxl refinement is uniquely defined
by the following loop, which should always be used as a source of
symmetry information in preference to the above space-group names.
They are only intended as comments.
;
_shelx_estimated_absorpt_t_max 0.829
_shelx_estimated_absorpt_t_min 0.758
_olex2_refinement_description
;
1. Fixed Uiso
 At 1.2 times of:
  All C(H) groups, All C(H,H) groups, All N(H) groups, All N(H,H) groups
 At 1.5 times of:
  All C(H,H,H) groups
2. Restrained distances
 C49-C48
 1.28 with sigma of 0.02
 C48-C47 = C47-C1AA
 1.54 with sigma of 0.02
3. Uiso/Uaniso restraints and constraints
Uanis(C48) \\sim Ueq, Uanis(C49) \\sim Ueq: with sigma of 0.005 and sigma for
terminal atoms of 0.01
Uanis(C25) \\sim Ueq: with sigma of 0.005 and sigma for terminal atoms of 0.01
Uanis(O6) \\sim Ueq: with sigma of 0.005 and sigma for terminal atoms of 0.01
4. Rigid body (RIGU) restrains
 All non-hydrogen atoms
 with sigma for 1-2 distances of 0.004 and sigma for 1-3 distances of 0.004
5. Others
 Fixed Sof: H47A(0.5) H47(0.5) C49(0.5) H49A(0.5) H49B(0.5) C48(0.5) H48(0.5)
 C1AA(0.5) H1AA(0.5) C0AA(0.5) H0AA(0.5) H0AB(0.5)
6.a Rotating group:
 N5(H5A,H5B), N6(H6A,H6B)
6.b Ternary CH refined with riding coordinates:
 C20(H20), C47(H47A), C47(H47)
6.c Secondary CH2 refined with riding coordinates:
 C46(H46A,H46B), C19(H19A,H19B)
6.d Aromatic/amide H refined with riding coordinates:
 N1(H1), C18(H18), C7(H7), C8(H8), C10(H10A), N10(H10), C36(H36), C38(H38),
 C35(H35), C11(H11), C21(H21), C30(H30), C39(H39), C1(H1A), C2(H2), C5(H5),
 C32(H32), C31(H31), C44(H44), C4(H4), C29(H29), C28(H28), C3(H3), C48(H48),
 C1AA(H1AA)
6.e X=CH2 refined with riding coordinates:
 C22(H22A,H22B), C49(H49A,H49B), C0AA(H0AA,H0AB)
6.f Idealised Me refined as rotating group:
 C26(H26A,H26B,H26C), C54(H54A,H54B,H54C), C52(H52A,H52B,H52C), C27(H27A,H27B,
 H27C), C53(H53A,H53B,H53C), C25(H25A,H25B,H25C)
;
_olex2_submission_special_instructions 'No special instructions were received'

loop_
_space_group_symop_operation_xyz
'x, y, z'
'-x, y+1/2, -z'

loop_
_atom_site_label
_atom_site_type_symbol
_atom_site_fract_x
_atom_site_fract_y
_atom_site_fract_z
_atom_site_U_iso_or_equiv
_atom_site_adp_type
_atom_site_occupancy
_atom_site_site_symmetry_order
_atom_site_calc_flag
_atom_site_refinement_flags_posn
_atom_site_refinement_flags_adp
_atom_site_refinement_flags_occupancy
_atom_site_disorder_assembly
_atom_site_disorder_group
Br1 Br 0.98637(6) 0.52080(4) 0.57472(9) 0.0421(3) Uani 1 1 d . U . . .
Br2 Br 0.01669(7) 0.46388(5) 0.94477(9) 0.0505(3) Uani 1 1 d . U . . .
O1 O 0.6377(4) 0.7058(3) 0.3967(5) 0.0435(14) Uani 1 1 d . U . . .
O5 O 0.3123(5) 0.3126(3) 1.1254(5) 0.0449(15) Uani 1 1 d . U . . .
O3 O 0.7307(5) 0.2177(3) 0.3922(5) 0.0476(15) Uani 1 1 d . U . . .
N1 N 0.8006(5) 0.7228(3) 0.5219(6) 0.0347(16) Uani 1 1 d . U . . .
H1 H 0.7775 0.7589 0.5544 0.042 Uiso 1 1 calc R . . . .
N3 N 0.7455(5) 0.6472(4) 0.7877(6) 0.0354(16) Uani 1 1 d . U . . .
N5 N 0.5798(5) 0.4591(4) 0.6632(6) 0.0351(16) Uani 1 1 d . U . . .
H5A H 0.6179 0.4214 0.6735 0.042 Uiso 1 1 d GR . . . .
H5B H 0.5383 0.4536 0.7078 0.042 Uiso 1 1 d GR . . . .
N9 N 0.1471(6) 0.3899(4) 0.8367(7) 0.0407(18) Uani 1 1 d . U . . .
N4 N 0.6040(5) 0.5679(4) 0.7740(7) 0.0351(16) Uani 1 1 d . U . . .
N2 N 0.8670(5) 0.5996(4) 0.6920(6) 0.0297(15) Uani 1 1 d . U . . .
N8 N 0.2726(6) 0.3488(4) 0.7420(8) 0.0443(19) Uani 1 1 d . U . . .
N7 N 0.4075(5) 0.4332(4) 0.7608(7) 0.0347(16) Uani 1 1 d . U . . .
C17 C 0.6413(6) 0.5174(5) 0.7082(7) 0.0309(16) Uani 1 1 d . U . . .
C37 C 0.2101(6) 0.5766(5) 0.9453(8) 0.0298(17) Uani 1 1 d . U . . .
C18 C 0.6596(7) 0.6268(5) 0.8088(8) 0.040(2) Uani 1 1 d . U . . .
H18 H 0.6344 0.6599 0.8563 0.048 Uiso 1 1 calc R . . . .
C7 C 0.7588(7) 0.2922(4) 0.5894(7) 0.032(2) Uani 1 1 d . U . . .
H7 H 0.7542 0.2531 0.6422 0.039 Uiso 1 1 calc R . . . .
O2 O 0.7612(5) 0.6397(4) 0.3554(6) 0.0599(19) Uani 1 1 d . U . . .
C12 C 0.7504(6) 0.2826(4) 0.4578(7) 0.0309(18) Uani 1 1 d . U . . .
N6 N 0.4272(5) 0.5397(3) 0.8730(6) 0.0350(17) Uani 1 1 d . U . . .
H6A H 0.4511 0.5557 0.8137 0.042 Uiso 1 1 d GR . . . .
H6B H 0.3886 0.5716 0.8900 0.042 Uiso 1 1 d GR . . . .
C9 C 0.7792(6) 0.4190(4) 0.5666(7) 0.0281(18) Uani 1 1 d . U . . .
C15 C 0.7337(5) 0.5292(4) 0.6857(7) 0.0240(16) Uani 1 1 d . U . . .
C41 C 0.1335(6) 0.4536(5) 0.8965(7) 0.0334(18) Uani 1 1 d . U . . .
C8 C 0.7742(7) 0.3604(4) 0.6427(8) 0.0324(19) Uani 1 1 d . U . . .
H8 H 0.7814 0.3669 0.7329 0.039 Uiso 1 1 calc R . . . .
C40 C 0.2090(6) 0.5021(4) 0.9028(7) 0.0303(18) Uani 1 1 d . U . . .
C13 C 0.7959(6) 0.4921(4) 0.6243(7) 0.0271(17) Uani 1 1 d . U . . .
C20 C 0.9080(6) 0.7027(4) 0.5763(8) 0.0336(18) Uani 1 1 d . U . . .
H20 H 0.9220 0.6694 0.5126 0.040 Uiso 1 1 calc R . . . .
C10 C 0.7697(6) 0.4083(4) 0.4347(8) 0.0338(19) Uani 1 1 d . U . . .
H10A H 0.7734 0.4474 0.3814 0.041 Uiso 1 1 calc R . . . .
N10 N 0.1420(6) 0.2974(4) 1.0554(9) 0.060(2) Uani 1 1 d . U . . .
H10 H 0.0831 0.3019 1.0678 0.072 Uiso 1 1 calc R . . . .
C16 C 0.7779(6) 0.5960(4) 0.7259(8) 0.0303(18) Uani 1 1 d . U . . .
C36 C 0.2243(7) 0.6315(5) 0.8664(8) 0.0323(19) Uani 1 1 d . U . . .
H36 H 0.2348 0.6206 0.7859 0.039 Uiso 1 1 calc R . . . .
C23 C 0.7352(7) 0.6840(5) 0.4176(9) 0.040(2) Uani 1 1 d . U . . .
C38 C 0.1957(6) 0.5942(5) 1.0636(8) 0.037(2) Uani 1 1 d . U . . .
H38 H 0.1895 0.5581 1.1214 0.044 Uiso 1 1 calc R . . . .
C42 C 0.2761(6) 0.4668(5) 0.8435(7) 0.0331(17) Uani 1 1 d . U . . .
O6 O 0.1943(7) 0.7866(4) 1.0611(7) 0.087(2) Uani 1 1 d . U . . .
O4 O 0.2217(7) 0.3348(4) 1.2656(7) 0.087(2) Uani 1 1 d . U . . .
C6 C 0.7482(7) 0.1553(5) 0.4673(8) 0.0371(19) Uani 1 1 d . U . . .
C14 C 0.8747(6) 0.5379(4) 0.6302(7) 0.0284(18) Uani 1 1 d . U . . .
C35 C 0.2234(7) 0.7023(5) 0.9039(8) 0.039(2) Uani 1 1 d . U . . .
H35 H 0.2374 0.7389 0.8522 0.047 Uiso 1 1 calc R . . . .
C11 C 0.7549(7) 0.3408(4) 0.3806(8) 0.038(2) Uani 1 1 d . U . . .
H11 H 0.7477 0.3343 0.2904 0.046 Uiso 1 1 calc R . . . .
C21 C 0.9796(6) 0.7653(5) 0.5936(9) 0.045(2) Uani 1 1 d . U . . .
H21 H 1.0506 0.7563 0.6350 0.054 Uiso 1 1 calc R . . . .
C43 C 0.3698(6) 0.4808(4) 0.8237(8) 0.0319(18) Uani 1 1 d . U . . .
C30 C 0.2452(10) 0.9712(7) 0.8857(11) 0.074(3) Uani 1 1 d . U . . .
H30 H 0.2569 1.0152 0.8513 0.088 Uiso 1 1 calc R . . . .
C45 C 0.2343(7) 0.3996(5) 0.8034(8) 0.037(2) Uani 1 1 d . U . . .
C46 C 0.0876(7) 0.3238(5) 0.8142(9) 0.048(2) Uani 1 1 d . U . . .
H46A H 0.0840 0.3031 0.7283 0.058 Uiso 1 1 calc R . . . .
H46B H 0.0170 0.3338 0.8108 0.058 Uiso 1 1 calc R . . . .
C33 C 0.2127(10) 0.8453(5) 0.9912(10) 0.056(2) Uani 1 1 d . U . . .
C39 C 0.1906(7) 0.6640(5) 1.0966(8) 0.048(2) Uani 1 1 d . U . . .
H39 H 0.1788 0.6754 1.1761 0.058 Uiso 1 1 calc R . . . .
C19 C 0.9301(6) 0.6636(5) 0.7082(8) 0.0344(19) Uani 1 1 d . U . . .
H19A H 1.0034 0.6505 0.7436 0.041 Uiso 1 1 calc R . . . .
H19B H 0.9161 0.6954 0.7729 0.041 Uiso 1 1 calc R . . . .
C50 C 0.2278(8) 0.3167(6) 1.1585(11) 0.054(2) Uani 1 1 d . U . . .
C34 C 0.2022(8) 0.7180(5) 1.0160(9) 0.050(2) Uani 1 1 d . U . . .
C1 C 0.8451(7) 0.1359(5) 0.5459(8) 0.043(2) Uani 1 1 d . U . . .
H1A H 0.9004 0.1675 0.5570 0.052 Uiso 1 1 calc R . . . .
C2 C 0.8642(9) 0.0690(6) 0.6113(9) 0.058(3) Uani 1 1 d . U . . .
H2 H 0.9307 0.0549 0.6661 0.070 Uiso 1 1 calc R . . . .
C24 C 0.5507(8) 0.6695(5) 0.2971(10) 0.061(3) Uani 1 1 d . U . . .
C51 C 0.4107(8) 0.3416(5) 1.2161(9) 0.052(2) Uani 1 1 d . U . . .
C5 C 0.6661(8) 0.1106(6) 0.4483(10) 0.055(3) Uani 1 1 d . U . . .
H5 H 0.5996 0.1244 0.3927 0.066 Uiso 1 1 calc R . . . .
C32 C 0.1302(10) 0.8783(6) 0.9008(11) 0.067(3) Uani 1 1 d . U . . .
H32 H 0.0634 0.8587 0.8747 0.080 Uiso 1 1 calc R . . . .
C22 C 0.9526(8) 0.8314(6) 0.5565(10) 0.059(3) Uani 1 1 d . U . . .
H22A H 0.8825 0.8431 0.5147 0.071 Uiso 1 1 calc R . . . .
H22B H 1.0035 0.8670 0.5718 0.071 Uiso 1 1 calc R . . . .
C26 C 0.4582(7) 0.7091(6) 0.3127(11) 0.078(3) Uani 1 1 d . U . . .
H26A H 0.4607 0.7055 0.4045 0.117 Uiso 1 1 calc GR . . . .
H26B H 0.3945 0.6881 0.2539 0.117 Uiso 1 1 calc GR . . . .
H26C H 0.4610 0.7588 0.2895 0.117 Uiso 1 1 calc GR . . . .
C31 C 0.1504(10) 0.9435(7) 0.8484(11) 0.072(3) Uani 1 1 d . U . . .
H31 H 0.0956 0.9679 0.7854 0.087 Uiso 1 1 calc R . . . .
C44 C 0.3572(7) 0.3711(5) 0.7239(9) 0.045(2) Uani 1 1 d . U . . .
H44 H 0.3866 0.3392 0.6790 0.054 Uiso 1 1 calc R . . . .
C4 C 0.6813(10) 0.0452(6) 0.5110(10) 0.070(3) Uani 1 1 d . U . . .
H4 H 0.6241 0.0152 0.4986 0.083 Uiso 1 1 calc R . . . .
C47 C 0.1386(7) 0.2702(5) 0.9272(10) 0.056(2) Uani 1 1 d D U . . .
H47A H 0.2077 0.2551 0.9282 0.067 Uiso 0.5 1 calc R . P A 2
H47 H 0.2121 0.2704 0.9337 0.067 Uiso 0.5 1 calc R . P B 1
C54 C 0.3999(10) 0.4201(6) 1.2306(12) 0.091(4) Uani 1 1 d . U . . .
H54A H 0.3548 0.4397 1.1466 0.137 Uiso 1 1 calc GR . . . .
H54B H 0.4674 0.4424 1.2547 0.137 Uiso 1 1 calc GR . . . .
H54C H 0.3706 0.4292 1.2998 0.137 Uiso 1 1 calc GR . . . .
C52 C 0.4456(9) 0.3026(7) 1.3492(10) 0.077(4) Uani 1 1 d . U . . .
H52A H 0.4034 0.3173 1.4009 0.115 Uiso 1 1 calc GR . . . .
H52B H 0.5175 0.3139 1.3980 0.115 Uiso 1 1 calc GR . . . .
H52C H 0.4384 0.2516 1.3335 0.115 Uiso 1 1 calc GR . . . .
C29 C 0.3234(10) 0.9353(7) 0.9731(11) 0.072(3) Uani 1 1 d . U . . .
H29 H 0.3903 0.9546 0.9975 0.086 Uiso 1 1 calc R . . . .
C28 C 0.3105(10) 0.8712(7) 1.0292(10) 0.071(3) Uani 1 1 d . U . . .
H28 H 0.3664 0.8469 1.0905 0.085 Uiso 1 1 calc R . . . .
C27 C 0.5563(10) 0.6795(7) 0.1611(11) 0.086(4) Uani 1 1 d . U . . .
H27A H 0.5717 0.7289 0.1493 0.128 Uiso 1 1 calc GR . . . .
H27B H 0.4905 0.6667 0.0945 0.128 Uiso 1 1 calc GR . . . .
H27C H 0.6103 0.6494 0.1509 0.128 Uiso 1 1 calc GR . . . .
C53 C 0.4804(8) 0.3250(7) 1.1385(11) 0.080(3) Uani 1 1 d . U . . .
H53A H 0.4868 0.2738 1.1323 0.119 Uiso 1 1 calc GR . . . .
H53B H 0.5481 0.3456 1.1836 0.119 Uiso 1 1 calc GR . . . .
H53C H 0.4514 0.3450 1.0494 0.119 Uiso 1 1 calc GR . . . .
C3 C 0.7736(9) 0.0233(6) 0.5880(10) 0.065(3) Uani 1 1 d . U . . .
H3 H 0.7813 -0.0219 0.6281 0.078 Uiso 1 1 calc R . . . .
C49 C 0.098(2) 0.1511(14) 0.860(2) 0.070(6) Uani 0.5 1 d D U P C 2
H49A H 0.1551 0.1564 0.8317 0.084 Uiso 0.5 1 calc R . P C 2
H49B H 0.0620 0.1075 0.8467 0.084 Uiso 0.5 1 calc R . P C 2
C48 C 0.0668(15) 0.2062(10) 0.9189(19) 0.048(5) Uani 0.5 1 d D U P C 2
H48 H 0.0106 0.2054 0.9499 0.058 Uiso 0.5 1 calc R . P C 2
C25 C 0.5490(10) 0.5915(6) 0.3353(13) 0.099(4) Uani 1 1 d . U . . .
H25A H 0.6050 0.5663 0.3189 0.149 Uiso 1 1 calc GR . . . .
H25B H 0.4835 0.5704 0.2820 0.149 Uiso 1 1 calc GR . . . .
H25C H 0.5573 0.5880 0.4292 0.149 Uiso 1 1 calc GR . . . .
C1AA C 0.0979(19) 0.1962(11) 0.861(2) 0.071(6) Uani 0.5 1 d D U P C 1
H1AA H 0.0969 0.1885 0.7732 0.086 Uiso 0.5 1 calc R . P C 1
C0AA C 0.0662(19) 0.1459(12) 0.917(2) 0.061(7) Uani 0.5 1 d . U P C 1
H0AA H 0.0661 0.1516 1.0047 0.073 Uiso 0.5 1 calc R . P C 1
H0AB H 0.0429 0.1030 0.8711 0.073 Uiso 0.5 1 calc R . P C 1

loop_
_atom_site_aniso_label
_atom_site_aniso_U_11
_atom_site_aniso_U_22
_atom_site_aniso_U_33
_atom_site_aniso_U_23
_atom_site_aniso_U_13
_atom_site_aniso_U_12
Br1 0.0357(5) 0.0405(6) 0.0604(6) 0.0014(5) 0.0296(4) 0.0021(4)
Br2 0.0350(5) 0.0627(8) 0.0622(6) 0.0183(5) 0.0276(4) 0.0031(5)
O1 0.033(3) 0.037(4) 0.051(3) -0.001(3) 0.002(2) -0.007(2)
O5 0.043(3) 0.051(4) 0.044(3) -0.003(3) 0.019(3) -0.004(3)
O3 0.075(4) 0.027(3) 0.039(3) -0.008(2) 0.017(3) -0.001(3)
N1 0.029(3) 0.022(4) 0.050(4) 0.001(3) 0.008(3) -0.003(3)
N3 0.036(4) 0.030(4) 0.049(4) -0.004(3) 0.025(3) -0.003(3)
N5 0.033(4) 0.028(4) 0.049(4) -0.004(3) 0.020(3) -0.002(3)
N9 0.034(4) 0.037(4) 0.051(4) 0.009(3) 0.015(3) -0.005(3)
N4 0.031(4) 0.031(4) 0.052(4) -0.010(3) 0.024(3) -0.003(3)
N2 0.028(3) 0.025(4) 0.039(4) 0.002(3) 0.015(3) -0.001(3)
N8 0.033(4) 0.032(4) 0.075(5) -0.006(3) 0.028(4) -0.009(3)
N7 0.035(4) 0.022(4) 0.054(4) -0.005(3) 0.023(3) -0.003(3)
C17 0.028(4) 0.033(4) 0.033(4) 0.003(4) 0.013(3) -0.004(3)
C37 0.018(4) 0.038(4) 0.036(4) 0.010(3) 0.011(3) 0.002(3)
C18 0.040(5) 0.040(5) 0.048(5) -0.009(4) 0.024(4) -0.006(4)
C7 0.048(5) 0.025(4) 0.026(4) -0.001(3) 0.015(3) -0.004(4)
O2 0.069(4) 0.049(5) 0.057(4) -0.014(3) 0.016(3) -0.001(4)
C12 0.034(4) 0.029(4) 0.031(4) -0.006(3) 0.013(3) -0.002(3)
N6 0.031(4) 0.032(4) 0.049(4) -0.003(3) 0.022(3) -0.005(3)
C9 0.029(4) 0.026(4) 0.035(4) 0.003(3) 0.017(3) 0.002(3)
C15 0.023(3) 0.023(4) 0.028(4) 0.004(3) 0.011(3) 0.002(3)
C41 0.028(4) 0.036(4) 0.042(4) 0.015(3) 0.018(3) 0.001(3)
C8 0.043(5) 0.030(4) 0.028(4) -0.002(3) 0.017(4) 0.001(4)
C40 0.031(4) 0.031(4) 0.032(4) 0.013(3) 0.015(3) 0.002(3)
C13 0.028(4) 0.026(4) 0.028(4) 0.004(3) 0.011(3) 0.002(3)
C20 0.030(4) 0.035(5) 0.039(4) 0.006(3) 0.016(3) -0.002(3)
C10 0.042(5) 0.032(4) 0.033(4) 0.001(3) 0.019(3) 0.003(4)
N10 0.040(4) 0.063(5) 0.085(5) 0.036(4) 0.033(4) 0.010(4)
C16 0.026(4) 0.029(4) 0.038(4) 0.001(3) 0.014(3) -0.001(3)
C36 0.041(5) 0.032(4) 0.028(4) -0.003(3) 0.017(4) 0.001(4)
C23 0.044(4) 0.031(5) 0.043(5) 0.010(3) 0.011(4) -0.008(3)
C38 0.039(5) 0.043(5) 0.033(4) 0.006(3) 0.018(4) -0.002(4)
C42 0.031(4) 0.028(4) 0.043(4) 0.008(4) 0.016(3) -0.002(3)
O6 0.149(5) 0.060(4) 0.078(4) -0.011(3) 0.074(4) -0.010(4)
O4 0.119(6) 0.092(6) 0.077(5) 0.031(4) 0.067(4) 0.042(5)
C6 0.049(5) 0.030(4) 0.036(4) -0.011(3) 0.020(4) 0.000(3)
C14 0.025(4) 0.028(4) 0.034(4) 0.004(3) 0.013(3) 0.005(3)
C35 0.049(5) 0.037(5) 0.037(4) 0.001(3) 0.023(4) -0.003(4)
C11 0.050(5) 0.037(5) 0.030(4) -0.001(3) 0.017(4) 0.003(4)
C21 0.032(4) 0.041(5) 0.058(6) 0.006(4) 0.011(4) -0.013(4)
C43 0.028(4) 0.026(4) 0.041(4) 0.003(3) 0.011(3) -0.003(3)
C30 0.121(8) 0.044(7) 0.072(7) -0.017(5) 0.053(6) -0.008(6)
C45 0.036(4) 0.030(4) 0.049(5) 0.008(3) 0.017(4) 0.002(3)
C46 0.033(5) 0.041(5) 0.068(6) 0.005(4) 0.016(4) -0.012(4)
C33 0.095(7) 0.042(5) 0.050(6) -0.018(4) 0.050(5) -0.007(5)
C39 0.071(6) 0.050(5) 0.037(5) -0.004(4) 0.036(4) -0.013(4)
C19 0.028(4) 0.029(4) 0.045(4) 0.002(3) 0.011(3) -0.007(3)
C50 0.051(5) 0.055(7) 0.068(6) 0.026(4) 0.038(4) 0.015(4)
C34 0.076(7) 0.043(5) 0.043(5) -0.012(4) 0.034(5) -0.007(4)
C1 0.042(4) 0.049(5) 0.044(5) -0.001(4) 0.021(4) -0.003(4)
C2 0.089(7) 0.050(6) 0.053(6) -0.002(4) 0.046(5) 0.020(5)
C24 0.053(5) 0.046(6) 0.060(5) 0.008(4) -0.012(4) -0.025(4)
C51 0.060(5) 0.049(6) 0.035(5) -0.005(4) 0.002(4) -0.018(4)
C5 0.051(5) 0.057(6) 0.058(6) -0.008(4) 0.022(5) -0.016(4)
C32 0.080(7) 0.074(7) 0.063(6) -0.019(5) 0.047(5) -0.002(5)
C22 0.043(5) 0.048(6) 0.081(7) 0.014(5) 0.014(5) -0.016(4)
C26 0.037(5) 0.084(8) 0.088(8) 0.003(6) -0.010(5) -0.014(5)
C31 0.090(7) 0.068(7) 0.076(7) -0.008(5) 0.050(6) 0.022(5)
C44 0.031(4) 0.036(5) 0.074(6) -0.010(4) 0.024(4) 0.001(4)
C4 0.094(7) 0.055(7) 0.053(6) -0.011(4) 0.017(5) -0.028(5)
C47 0.034(5) 0.036(5) 0.093(6) 0.013(4) 0.015(5) -0.008(4)
C54 0.126(10) 0.043(6) 0.094(9) -0.007(5) 0.023(7) -0.024(6)
C52 0.081(8) 0.083(9) 0.049(6) 0.008(5) 0.000(5) -0.009(7)
C29 0.090(7) 0.067(7) 0.067(7) -0.025(5) 0.039(6) -0.028(5)
C28 0.096(7) 0.072(7) 0.047(6) -0.010(5) 0.026(5) -0.013(5)
C27 0.096(9) 0.076(9) 0.063(6) -0.002(5) -0.001(6) -0.013(7)
C53 0.057(6) 0.101(10) 0.077(7) -0.006(6) 0.018(5) -0.025(6)
C3 0.107(7) 0.031(5) 0.063(6) -0.004(5) 0.036(5) -0.002(5)
C49 0.068(11) 0.058(9) 0.080(12) -0.001(8) 0.021(9) -0.014(8)
C48 0.046(7) 0.049(6) 0.051(7) 0.013(5) 0.017(5) -0.008(5)
C25 0.103(8) 0.050(6) 0.108(8) 0.015(5) -0.011(6) -0.029(5)
C1AA 0.078(15) 0.044(8) 0.087(12) 0.021(7) 0.021(11) -0.021(9)
C0AA 0.091(17) 0.030(10) 0.059(13) 0.001(8) 0.022(12) -0.026(10)

loop_
_atom_type_symbol
_atom_type_description
_atom_type_scat_dispersion_real
_atom_type_scat_dispersion_imag
_atom_type_scat_source
C C 0.0033 0.0016 'International Tables Vol C Tables 4.2.6.8 and 6.1.1.4'
H H 0.0000 0.0000 'International Tables Vol C Tables 4.2.6.8 and 6.1.1.4'
Br Br -0.2901 2.4595 'International Tables Vol C Tables 4.2.6.8 and 6.1.1.4'
N N 0.0061 0.0033 'International Tables Vol C Tables 4.2.6.8 and 6.1.1.4'
O O 0.0106 0.0060 'International Tables Vol C Tables 4.2.6.8 and 6.1.1.4'

loop_
_geom_angle_atom_site_label_1
_geom_angle_atom_site_label_2
_geom_angle_atom_site_label_3
_geom_angle
C23 O1 C24 119.9(8)
C50 O5 C51 119.8(7)
C12 O3 C6 119.0(6)
C23 N1 C20 119.0(7)
C16 N3 C18 110.2(7)
C41 N9 C46 130.3(8)
C45 N9 C41 105.7(7)
C45 N9 C46 124.0(8)
C18 N4 C17 115.8(7)
C16 N2 C19 123.5(7)
C14 N2 C16 107.8(6)
C14 N2 C19 128.3(7)
C44 N8 C45 111.0(8)
C43 N7 C44 118.7(7)
N5 C17 N4 115.8(6)
N5 C17 C15 124.0(8)
N4 C17 C15 120.1(8)
C36 C37 C40 120.6(7)
C38 C37 C40 121.3(7)
C38 C37 C36 118.1(8)
N4 C18 N3 130.8(8)
C12 C7 C8 119.0(7)
C7 C12 O3 124.2(7)
C7 C12 C11 119.8(7)
C11 C12 O3 115.9(7)
C8 C9 C13 121.5(7)
C10 C9 C8 118.4(8)
C10 C9 C13 120.1(7)
C17 C15 C13 137.0(8)
C17 C15 C16 114.7(7)
C16 C15 C13 108.1(7)
N9 C41 Br2 118.6(6)
C40 C41 Br2 129.3(7)
C40 C41 N9 111.9(7)
C9 C8 C7 121.7(7)
C41 C40 C37 125.2(7)
C41 C40 C42 105.3(7)
C42 C40 C37 129.1(7)
C15 C13 C9 127.4(7)
C14 C13 C9 127.3(7)
C14 C13 C15 105.3(7)
N1 C20 C21 112.6(7)
N1 C20 C19 110.5(6)
C21 C20 C19 110.4(6)
C11 C10 C9 120.5(7)
C50 N10 C47 126.6(8)
N3 C16 N2 124.6(7)
N3 C16 C15 128.1(7)
N2 C16 C15 107.2(7)
C37 C36 C35 121.3(7)
O1 C23 N1 108.2(8)
O2 C23 O1 126.3(8)
O2 C23 N1 125.4(9)
C39 C38 C37 120.1(8)
C43 C42 C40 137.6(8)
C45 C42 C40 106.9(7)
C45 C42 C43 115.4(8)
C34 O6 C33 119.6(7)
C1 C6 O3 121.3(8)
C1 C6 C5 121.0(9)
C5 C6 O3 117.4(8)
N2 C14 Br1 121.0(6)
N2 C14 C13 111.5(7)
C13 C14 Br1 127.4(6)
C34 C35 C36 119.1(8)
C10 C11 C12 120.6(7)
C22 C21 C20 126.4(8)
N7 C43 N6 117.9(7)
N7 C43 C42 119.4(8)
N6 C43 C42 122.7(8)
C31 C30 C29 118.8(12)
N9 C45 C42 110.2(8)
N8 C45 N9 123.3(8)
N8 C45 C42 126.5(8)
N9 C46 C47 110.3(7)
C32 C33 O6 118.4(11)
C28 C33 O6 117.7(11)
C28 C33 C32 123.4(11)
C38 C39 C34 121.3(8)
N2 C19 C20 111.5(6)
O5 C50 N10 111.6(9)
O4 C50 O5 127.8(11)
O4 C50 N10 120.6(10)
C35 C34 O6 124.8(9)
C35 C34 C39 119.9(9)
C39 C34 O6 115.3(8)
C6 C1 C2 121.2(9)
C1 C2 C3 115.6(10)
O1 C24 C26 101.4(8)
O1 C24 C27 110.1(9)
O1 C24 C25 109.7(8)
C27 C24 C26 111.5(9)
C27 C24 C25 113.1(10)
C25 C24 C26 110.4(10)
O5 C51 C54 109.4(8)
O5 C51 C52 111.1(8)
O5 C51 C53 100.4(7)
C54 C51 C52 112.9(9)
C54 C51 C53 111.5(10)
C53 C51 C52 110.9(10)
C6 C5 C4 119.6(10)
C33 C32 C31 116.4(11)
C30 C31 C32 121.8(12)
N8 C44 N7 128.9(8)
C3 C4 C5 122.1(11)
N10 C47 C46 111.5(8)
N10 C47 C48 98.2(10)
N10 C47 C1AA 129.0(12)
C46 C47 C1AA 103.2(11)
C48 C47 C46 110.7(10)
C30 C29 C28 123.1(13)
C33 C28 C29 116.4(12)
C4 C3 C2 120.4(11)
C49 C48 C47 109(2)
C0AA C1AA C47 125(2)

loop_
_geom_bond_atom_site_label_1
_geom_bond_atom_site_label_2
_geom_bond_distance
Br1 C14 1.857(8)
Br2 C41 1.860(8)
O1 C23 1.347(10)
O1 C24 1.467(10)
O5 C50 1.328(11)
O5 C51 1.472(10)
O3 C12 1.385(9)
O3 C6 1.392(10)
N1 C20 1.441(9)
N1 C23 1.375(10)
N3 C18 1.334(10)
N3 C16 1.326(10)
N5 C17 1.367(10)
N9 C41 1.397(11)
N9 C45 1.376(11)
N9 C46 1.462(11)
N4 C17 1.378(10)
N4 C18 1.324(10)
N2 C16 1.394(10)
N2 C14 1.355(10)
N2 C19 1.458(10)
N8 C45 1.361(11)
N8 C44 1.313(11)
N7 C43 1.326(10)
N7 C44 1.345(10)
C17 C15 1.392(10)
C37 C40 1.469(12)
C37 C36 1.386(11)
C37 C38 1.381(11)
C7 C12 1.379(11)
C7 C8 1.387(11)
O2 C23 1.193(10)
C12 C11 1.382(11)
N6 C43 1.356(10)
C9 C8 1.383(11)
C9 C13 1.490(11)
C9 C10 1.381(10)
C15 C13 1.425(10)
C15 C16 1.395(11)
C41 C40 1.366(11)
C40 C42 1.447(11)
C13 C14 1.369(11)
C20 C21 1.504(11)
C20 C19 1.521(11)
C10 C11 1.378(11)
N10 C50 1.358(13)
N10 C47 1.444(13)
C36 C35 1.390(12)
C38 C39 1.365(12)
C42 C43 1.402(10)
C42 C45 1.393(12)
O6 C33 1.402(12)
O6 C34 1.392(11)
O4 C50 1.221(12)
C6 C1 1.358(11)
C6 C5 1.366(12)
C35 C34 1.356(12)
C21 C22 1.317(13)
C30 C31 1.333(16)
C30 C29 1.340(16)
C46 C47 1.542(13)
C33 C32 1.360(15)
C33 C28 1.357(16)
C39 C34 1.373(12)
C1 C2 1.417(13)
C2 C3 1.463(15)
C24 C26 1.533(15)
C24 C27 1.489(16)
C24 C25 1.522(14)
C51 C54 1.496(14)
C51 C52 1.520(14)
C51 C53 1.499(15)
C5 C4 1.380(15)
C32 C31 1.413(16)
C4 C3 1.320(15)
C47 C48 1.540(18)
C47 C1AA 1.57(2)
C29 C28 1.382(16)
C49 C48 1.35(2)
C1AA C0AA 1.27(3)
